data_7204874
loop_
_publ_author_name
'Basavoju, Srinivas'
'Aitipamula, Srinivasulu'
'Desiraju, Gautam R.'

_publ_section_title
;
 Host?guest and network structures of some tetraphenylmethane
 derivativesElectronic supplementary information (ESI) available: ORTEP
 diagrams of the compounds in this study; structure solution and
 refinement details for (TCTPM)&#xFFFD;(MeCN)0.5. See
 http://www.rsc.org/suppdata/ce/b4/b403858b/
;
_journal_issue 25
_journal_name_full CrystEngComm
_journal_page_first 120
_journal_paper_doi 10.1039/b403858b
_journal_volume 6
_journal_year 2004
_chemical_formula_moiety 'C29 H16 N4'
_chemical_formula_sum 'C29 H16 N4'
_chemical_formula_weight 420.5
_chemical_name_common tetrakis-(4-cyanophenyl)methane
_chemical_name_systematic tetrakis-(4-cyanophenyl)methane
_space_group_IT_number 14
_symmetry_cell_setting monoclinic
_symmetry_space_group_name_Hall '-P 2yn'
_symmetry_space_group_name_H-M 'P 1 21/n 1'
_atom_sites_solution_hydrogens geom
_atom_sites_solution_primary direct
_atom_sites_solution_secondary difmap
_audit_creation_method SHELXTL-92
_cell_angle_alpha 90.00
_cell_angle_beta 98.13(1)
_cell_angle_gamma 90.00
_cell_formula_units_Z 4
_cell_length_a 9.782(1)
_cell_length_b 11.907(2)
_cell_length_c 20.242(3)
_cell_measurement_temperature 293(2)
_cell_measurement_theta_max 26
_cell_measurement_theta_min 2
_cell_volume 2334.0(6)
_computing_structure_refinement 'SHELXL-97 (Sheldrick, 1997)'
_computing_structure_solution 'SHELXS-97 (Sheldrick, 1990)'
_diffrn_ambient_temperature 293(2)
_diffrn_measured_fraction_theta_full 0.638
_diffrn_measured_fraction_theta_max 0.638
_diffrn_measurement_device_type 'Rigaku RAXIS IIc'
_diffrn_measurement_method
;
Take 25 oscillation photos in the range of 0 - 150\%,
\D\f = 6\%, 10 min. per frame.
Crystal to detector distance 68.856 mm, background level -20.
;
_diffrn_radiation_monochromator graphite
_diffrn_radiation_source
;
Rigaku RU-200 rotating-anode generator powered at 50kV and 90mA
;
_diffrn_radiation_type MoK\a
_diffrn_radiation_wavelength 0.71073
_diffrn_reflns_av_R_equivalents 0.0378
_diffrn_reflns_av_sigmaI/netI 0.0600
_diffrn_reflns_limit_h_max 12
_diffrn_reflns_limit_h_min 0
_diffrn_reflns_limit_k_max 15
_diffrn_reflns_limit_k_min -15
_diffrn_reflns_limit_l_max 25
_diffrn_reflns_limit_l_min -26
_diffrn_reflns_number 5432
_diffrn_reflns_theta_full 27.28
_diffrn_reflns_theta_max 27.28
_diffrn_reflns_theta_min 2.46
_exptl_absorpt_coefficient_mu 0.072
_exptl_absorpt_correction_T_max 1.117
_exptl_absorpt_correction_T_min 0.839
_exptl_absorpt_correction_type none
_exptl_crystal_colour Colorless
_exptl_crystal_density_diffrn 1.194
_exptl_crystal_density_method 'not measured'
_exptl_crystal_description prism
_exptl_crystal_F_000 872
_exptl_crystal_size_max 0.30
_exptl_crystal_size_mid 0.25
_exptl_crystal_size_min 0.20
_refine_diff_density_max 0.430
_refine_diff_density_min -0.210
_refine_diff_density_rms 0.049
_refine_ls_extinction_coef 0.0077(10)
_refine_ls_extinction_expression Fc^*^=kFc[1+0.002xF^2^/sin(2\q)]^-1/4^
_refine_ls_extinction_method SHELXTL
_refine_ls_goodness_of_fit_ref 1.350
_refine_ls_hydrogen_treatment mixed
_refine_ls_matrix_type full
_refine_ls_number_parameters 299
_refine_ls_number_reflns 1759
_refine_ls_number_restraints 0
_refine_ls_R_factor_all 0.1517
_refine_ls_R_factor_gt 0.0664
_refine_ls_shift/su_max 0.000
_refine_ls_shift/su_mean 0.000
_refine_ls_structure_factor_coef F
_refine_ls_weighting_details w=1/[\s^2^(F)+0.0025F^2^]
_refine_ls_weighting_scheme calc
_refine_ls_wR_factor_gt 0.0857
_refine_ls_wR_factor_ref 0.1332
_reflns_number_gt 1759
_reflns_number_total 5254
_reflns_threshold_expression >6sigma(F)
_cod_data_source_file b403858b.txt
_cod_data_source_block TCTPM
_cod_depositor_comments
;
The following automatic conversions were performed:
'_symmetry_cell_setting' value 'Monoclinic' changed to 'monoclinic'
according to '/home/saulius/struct/CIF-dictionaries/cif_core.dic'
dictionary named 'cif_core.dic' version 2.4.1 from 2010-06-29.

Automatic conversion script
Id: cif_fix_enum 1527 2010-12-29 10:47:43Z saulius 

The following automatic conversions were performed:

'_refine_ls_weighting_scheme' value 'calc w=1/[\s^2^(F)+0.0025F^2^]'
was changed to 'calc'. New tag '_refine_ls_weighting_details' was
created. The value of the new tag was set to
'w=1/[\s^2^(F)+0.0025F^2^]'.

Automatic conversion script
Id: cif_fix_values 3143 2015-03-26 13:38:13Z robertas 
;
_cod_original_cell_volume 2334.0(3)
_cod_original_sg_symbol_H-M P2(1)/n
_cod_database_code 7204874

loop_
_symmetry_equiv_pos_as_xyz
'x, y, z'
'-x+1/2, y+1/2, -z+1/2'
'-x, -y, -z'
'x-1/2, -y-1/2, z-1/2'

loop_
_atom_site_label
_atom_site_type_symbol
_atom_site_fract_x
_atom_site_fract_y
_atom_site_fract_z
_atom_site_U_iso_or_equiv
_atom_site_adp_type
_atom_site_occupancy
_atom_site_calc_flag
_atom_site_refinement_flags
_atom_site_disorder_assembly
_atom_site_disorder_group
C1 C 0.2271(4) 0.6965(4) 0.6648(2) 0.058(2) Uani 1 d D . .
C2 C 0.3459(5) 0.7284(4) 0.7198(2) 0.058(2) Uani 1 d D . .
C3 C 0.3220(5) 0.7688(4) 0.7810(2) 0.064(2) Uani 1 d D . .
H3A H 0.2286 0.7775 0.7895 0.100 Uiso 1 calc R . .
C4 C 0.4314(6) 0.7973(5) 0.8306(3) 0.073(2) Uani 1 d D . .
H4A H 0.4145 0.8254 0.8731 0.100 Uiso 1 calc R . .
C5 C 0.5665(5) 0.7842(4) 0.8177(3) 0.071(2) Uani 1 d D . .
C6 C 0.5895(6) 0.7531(4) 0.7549(3) 0.075(2) Uani 1 d D . .
H6A H 0.6826 0.7503 0.7452 0.100 Uiso 1 calc R . .
C7 C 0.4819(5) 0.7268(4) 0.7066(3) 0.070(2) Uani 1 d D . .
H7A H 0.4998 0.7074 0.6626 0.100 Uiso 1 calc R . .
C8 C 0.6808(7) 0.8025(6) 0.8688(3) 0.097(3) Uani 1 d D . .
N1 N 0.7767(7) 0.8140(7) 0.9085(3) 0.148(4) Uani 1 d D . .
C9 C 0.1953(5) 0.8077(4) 0.6267(2) 0.059(2) Uani 1 d D . .
C10 C 0.1054(5) 0.8848(4) 0.6484(2) 0.063(2) Uani 1 d D . .
H10A H 0.0591 0.8645 0.6853 0.100 Uiso 1 calc R . .
C11 C 0.0814(5) 0.9882(4) 0.6180(3) 0.068(2) Uani 1 d D . .
H11A H 0.0199 1.0411 0.6341 0.100 Uiso 1 calc R . .
C12 C 0.1489(5) 1.0166(4) 0.5647(3) 0.070(2) Uani 1 d D . .
C13 C 0.2425(6) 0.9419(5) 0.5441(3) 0.082(2) Uani 1 d D . .
H13A H 0.2928 0.9624 0.5086 0.100 Uiso 1 calc R . .
C14 C 0.2653(5) 0.8386(5) 0.5751(3) 0.076(2) Uani 1 d D . .
H14A H 0.3286 0.7865 0.5598 0.100 Uiso 1 calc R . .
C15 C 0.1190(6) 1.1243(6) 0.5312(3) 0.082(2) Uani 1 d D . .
N2 N 0.0903(6) 1.2081(5) 0.5073(2) 0.093(2) Uani 1 d D . .
C16 C 0.1000(5) 0.6476(4) 0.6925(2) 0.056(2) Uani 1 d D . .
C17 C -0.0319(5) 0.6575(4) 0.6558(2) 0.066(2) Uani 1 d D . .
H17A H -0.0429 0.7005 0.6153 0.080 Uiso 1 calc R . .
C18 C -0.1457(5) 0.6077(5) 0.6775(3) 0.073(2) Uani 1 d D . .
H18A H -0.2351 0.6130 0.6512 0.100 Uiso 1 calc R . .
C19 C -0.1293(5) 0.5484(4) 0.7374(3) 0.070(2) Uani 1 d D . .
C20 C 0.0007(6) 0.5364(4) 0.7731(3) 0.074(2) Uani 1 d D . .
H20A H 0.0111 0.4957 0.8144 0.080 Uiso 1 calc R . .
C21 C 0.1129(5) 0.5841(4) 0.7506(3) 0.066(2) Uani 1 d D . .
H21A H 0.2033 0.5734 0.7750 0.100 Uiso 1 calc R . .
C22 C -0.2485(6) 0.4959(5) 0.7587(3) 0.092(3) Uani 1 d D . .
N3 N -0.3445(6) 0.4561(5) 0.7736(4) 0.135(3) Uani 1 d D . .
C23 C 0.2666(5) 0.5989(4) 0.6201(2) 0.059(2) Uani 1 d D . .
C24 C 0.3602(5) 0.5157(4) 0.6452(3) 0.066(2) Uani 1 d D . .
H24A H 0.3999 0.5192 0.6913 0.080 Uiso 1 calc R . .
C25 C 0.3950(6) 0.4294(5) 0.6052(3) 0.077(2) Uani 1 d D . .
H25A H 0.4615 0.3735 0.6222 0.080 Uani 1 d D . .
C26 C 0.3339(6) 0.4245(5) 0.5390(3) 0.075(2) Uani 1 d D . .
C27 C 0.2333(7) 0.5000(5) 0.5156(3) 0.089(3) Uani 1 d D . .
H27A H 0.1836 0.4904 0.4716 0.080 Uiso 1 calc R . .
C28 C 0.2028(6) 0.5869(5) 0.5555(3) 0.077(2) Uani 1 d D . .
H28A H 0.1353 0.6417 0.5380 0.080 Uiso 1 calc R . .
C29 C 0.3786(6) 0.3385(6) 0.4959(3) 0.100(3) Uani 1 d D . .
N4 N 0.4078(6) 0.2810(6) 0.4563(3) 0.126(3) Uani 1 d D . .

loop_
_atom_site_aniso_label
_atom_site_aniso_U_11
_atom_site_aniso_U_22
_atom_site_aniso_U_33
_atom_site_aniso_U_23
_atom_site_aniso_U_13
_atom_site_aniso_U_12
C1 0.052(3) 0.060(3) 0.061(3) -0.001(2) 0.008(2) 0.004(2)
C2 0.057(3) 0.052(3) 0.064(3) 0.001(2) 0.008(2) 0.006(2)
C3 0.063(3) 0.066(3) 0.065(3) -0.001(3) 0.014(3) 0.001(3)
C4 0.080(4) 0.073(4) 0.064(3) -0.002(3) 0.007(3) -0.012(3)
C5 0.064(3) 0.066(3) 0.079(3) -0.006(3) -0.001(3) -0.002(3)
C6 0.059(3) 0.067(4) 0.100(4) -0.012(3) 0.012(3) -0.002(3)
C7 0.060(3) 0.072(4) 0.080(3) -0.014(3) 0.016(3) -0.003(3)
C8 0.085(4) 0.097(5) 0.101(4) -0.010(4) -0.011(4) -0.011(4)
N1 0.112(5) 0.197(8) 0.125(5) -0.020(5) -0.014(4) -0.020(5)
C9 0.059(3) 0.059(3) 0.061(3) 0.001(3) 0.011(2) -0.001(2)
C10 0.064(3) 0.063(4) 0.063(3) 0.002(3) 0.011(2) 0.004(3)
C11 0.064(3) 0.061(3) 0.078(3) -0.001(3) 0.007(3) 0.004(2)
C12 0.071(3) 0.058(4) 0.078(3) 0.008(3) 0.001(3) -0.004(3)
C13 0.084(4) 0.079(4) 0.088(4) 0.018(3) 0.030(3) -0.001(3)
C14 0.075(4) 0.071(4) 0.087(4) 0.012(3) 0.029(3) 0.008(3)
C15 0.088(4) 0.073(4) 0.082(4) 0.005(3) -0.002(3) -0.016(3)
N2 0.121(4) 0.071(4) 0.084(3) 0.016(3) 0.003(3) -0.002(3)
C16 0.053(3) 0.054(3) 0.063(3) 0.000(3) 0.008(2) 0.006(2)
C17 0.064(3) 0.067(3) 0.066(3) 0.005(3) 0.010(3) 0.002(3)
C18 0.055(3) 0.076(4) 0.088(4) -0.001(3) 0.014(3) -0.001(3)
C19 0.063(4) 0.062(3) 0.089(4) 0.003(3) 0.027(3) -0.001(3)
C20 0.075(4) 0.067(4) 0.079(4) 0.017(3) 0.014(3) 0.006(3)
C21 0.061(3) 0.064(3) 0.075(3) 0.007(3) 0.011(3) 0.000(3)
C22 0.074(4) 0.074(4) 0.134(5) 0.021(4) 0.037(4) 0.005(3)
N3 0.087(4) 0.125(5) 0.205(7) 0.044(5) 0.064(5) 0.000(4)
C23 0.052(3) 0.058(3) 0.068(3) -0.007(3) 0.012(2) 0.003(2)
C24 0.063(3) 0.058(3) 0.076(3) -0.003(3) 0.011(3) 0.005(3)
C25 0.069(4) 0.063(4) 0.102(4) -0.009(3) 0.020(3) 0.006(3)
C26 0.076(4) 0.073(4) 0.080(4) -0.020(3) 0.021(3) 0.000(3)
C27 0.098(4) 0.095(5) 0.072(3) -0.015(4) 0.004(3) 0.015(4)
C28 0.082(4) 0.081(4) 0.066(3) -0.011(3) 0.003(3) 0.018(3)
C29 0.089(5) 0.099(5) 0.116(5) -0.035(4) 0.032(4) -0.002(4)
N4 0.118(5) 0.142(6) 0.123(4) -0.055(4) 0.033(4) 0.007(4)

loop_
_atom_type_symbol
_atom_type_description
_atom_type_scat_dispersion_real
_atom_type_scat_dispersion_imag
_atom_type_scat_source
C C 0.0033 0.0016 'International Tables Vol C Tables 4.2.6.8 and 6.1.1.4'
H H 0.0000 0.0000 'International Tables Vol C Tables 4.2.6.8 and 6.1.1.4'
N N 0.0061 0.0033 'International Tables Vol C Tables 4.2.6.8 and 6.1.1.4'

loop_
_geom_angle_atom_site_label_1
_geom_angle_atom_site_label_2
_geom_angle_atom_site_label_3
_geom_angle
_geom_angle_site_symmetry_1
_geom_angle_site_symmetry_3
_geom_angle_publ_flag
C2 C1 C9 103.2(4) . . ?
C2 C1 C16 113.1(4) . . ?
C9 C1 C16 112.8(4) . . ?
C2 C1 C23 112.4(4) . . ?
C9 C1 C23 113.5(4) . . ?
C16 C1 C23 102.1(4) . . ?
C1 C2 C3 122.0(4) . . ?
C1 C2 C7 120.1(4) . . ?
C3 C2 C7 117.7(4) . . ?
C2 C3 C4 121.2(5) . . ?
C3 C4 C5 119.2(5) . . ?
C4 C5 C6 119.3(5) . . ?
C4 C5 C8 120.9(5) . . ?
C6 C5 C8 119.8(5) . . ?
C5 C6 C7 120.8(5) . . ?
C2 C7 C6 121.3(5) . . ?
C5 C8 N1 176.8(8) . . ?
C1 C9 C10 120.2(4) . . ?
C1 C9 C14 121.4(4) . . ?
C9 C10 C11 121.6(5) . . ?
C10 C11 C12 119.7(5) . . ?
C11 C12 C15 119.4(5) . . ?
C13 C12 C15 121.4(5) . . ?
C12 C13 C14 120.3(6) . . ?
C9 C14 C13 121.0(5) . . ?
C12 C15 N2 176.2(7) . . ?
C1 C16 C21 122.0(4) . . ?
C17 C16 C21 117.4(4) . . ?
C17 C18 C19 119.5(4) . . ?
C18 C19 C22 118.7(5) . . ?
C20 C19 C22 121.6(5) . . ?
C19 C20 C21 120.4(5) . . ?
C16 C21 C20 121.8(4) . . ?
C1 C23 C24 121.5(4) . . ?
C1 C23 C28 121.0(4) . . ?
C24 C23 C28 117.3(5) . . ?
C24 C25 C26 119.3(5) . . ?
C25 C26 C27 119.8(5) . . ?
C25 C26 C29 119.0(5) . . ?
C27 C26 C29 121.2(5) . . ?
C26 C27 C28 119.8(5) . . ?
C23 C28 C27 122.2(5) . . ?
C26 C29 N4 171.3(7) . . ?

loop_
_geom_bond_atom_site_label_1
_geom_bond_atom_site_label_2
_geom_bond_distance
_geom_bond_site_symmetry_2
_geom_bond_publ_flag
C1 C2 1.540(6) . ?
C1 C9 1.541(7) . ?
C1 C16 1.550(7) . ?
C1 C23 1.554(7) . ?
C2 C3 1.381(7) . ?
C2 C7 1.396(7) . ?
C3 C4 1.403(7) . ?
C4 C5 1.393(8) . ?
C5 C6 1.373(8) . ?
C5 C8 1.430(8) . ?
C6 C7 1.369(7) . ?
C8 N1 1.155(9) . ?
C9 C10 1.386(7) . ?
C9 C14 1.378(7) . ?
C10 C11 1.381(7) . ?
C11 C12 1.386(8) . ?
C12 C13 1.383(8) . ?
C12 C15 1.461(8) . ?
C13 C14 1.384(8) . ?
C15 N2 1.126(8) . ?
C16 C17 1.401(6) . ?
C16 C21 1.389(7) . ?
C17 C18 1.388(8) . ?
C18 C19 1.393(8) . ?
C19 C20 1.379(7) . ?
C19 C22 1.443(9) . ?
C20 C21 1.372(8) . ?
C22 N3 1.132(9) . ?
C23 C24 1.395(7) . ?
C23 C28 1.376(7) . ?
C24 C25 1.381(8) . ?
C25 C26 1.389(8) . ?
C26 C27 1.368(8) . ?
C26 C29 1.453(9) . ?
C27 C28 1.372(9) . ?
C29 N4 1.123(10) . ?

loop_
_cod_related_entry_id
_cod_related_entry_database
_cod_related_entry_code
1 ChemSpider 4415944
